data_7158817
loop_
_publ_author_name
'Zhang, Sheng'
'Xie, Zhilong'
'Ye, Zhanqiang'
'Zhang, Mingyang'
'Li, Dongdeng'
'Yamaguchi, Masahiko'
'Bao, Ming'

_publ_section_title
;
 Synthesis of trans-Stilbenes via Phosphine-Catalyzed Coupling Reaction of
 Benzylic Halides
;
_journal_name_full 'Organic &amp; Biomolecular Chemistry'
_journal_paper_doi 10.1039/D2OB01237E
_journal_year 2022
_chemical_formula_moiety '0.09(C18 H16 O4)'
_chemical_formula_sum 'C H O'
_chemical_formula_weight 29.02
_space_group_crystal_system triclinic
_space_group_IT_number 2
_space_group_name_Hall '-P 1'
_space_group_name_H-M_alt 'P -1'
_atom_sites_solution_hydrogens geom
_atom_sites_solution_primary dual
_audit_creation_date 2021-04-16
_audit_creation_method
;
Olex2 1.2
(compiled 2017.03.28 svn.r3405 for OlexSys, GUI svn.r5335)
;
_audit_update_record
;
2021-07-21 deposited with the CCDC.	2022-08-10 downloaded from the CCDC.
;
_cell_angle_alpha 90
_cell_angle_beta 90.036(12)
_cell_angle_gamma 90
_cell_formula_units_Z 43
_cell_length_a 6.0447(17)
_cell_length_b 7.273(2)
_cell_length_c 33.480(10)
_cell_measurement_reflns_used 2203
_cell_measurement_temperature 296(2)
_cell_measurement_theta_max 23.53
_cell_measurement_theta_min 2.43
_cell_volume 1471.9(7)
_computing_cell_refinement 'SAINT V8.38A (?, 2016)'
_computing_data_reduction 'SAINT V8.38A (?, 2016)'
_computing_molecular_graphics 'Olex2 (Dolomanov et al., 2009)'
_computing_publication_material 'Olex2 (Dolomanov et al., 2009)'
_computing_structure_refinement 'ShelXL (Sheldrick, 2015)'
_computing_structure_solution 'ShelXT (Sheldrick, 2015)'
_diffrn_ambient_temperature 295.9
_diffrn_measured_fraction_theta_full 0.917
_diffrn_measured_fraction_theta_max 0.875
_diffrn_measurement_device_type 'CCD area detector'
_diffrn_measurement_method 'phi and omega scans'
_diffrn_radiation_monochromator graphite
_diffrn_radiation_type MoK\a
_diffrn_radiation_wavelength 0.71073
_diffrn_reflns_av_R_equivalents 0.0953
_diffrn_reflns_av_unetI/netI 0.1394
_diffrn_reflns_Laue_measured_fraction_full 0.917
_diffrn_reflns_Laue_measured_fraction_max 0.875
_diffrn_reflns_limit_h_max 7
_diffrn_reflns_limit_h_min -7
_diffrn_reflns_limit_k_max 9
_diffrn_reflns_limit_k_min -8
_diffrn_reflns_limit_l_max 42
_diffrn_reflns_limit_l_min -43
_diffrn_reflns_number 15071
_diffrn_reflns_point_group_measured_fraction_full 0.917
_diffrn_reflns_point_group_measured_fraction_max 0.875
_diffrn_reflns_theta_full 25.242
_diffrn_reflns_theta_max 27.660
_diffrn_reflns_theta_min 2.433
_exptl_absorpt_coefficient_mu 0.130
_exptl_absorpt_correction_T_max 0.7456
_exptl_absorpt_correction_T_min 0.5391
_exptl_absorpt_correction_type none
_exptl_absorpt_process_details
;
SADABS-2016/2 (Bruker,2016/2) was used for absorption correction.
wR2(int) was 0.0914 before and 0.0612 after correction.
The Ratio of minimum to maximum transmission is 0.7230.
The \l/2 correction factor is Not present.
;
_exptl_crystal_density_diffrn 1.408
_exptl_crystal_F_000 645
_refine_diff_density_max 0.309
_refine_diff_density_min -0.232
_refine_diff_density_rms 0.045
_refine_ls_extinction_method none
_refine_ls_goodness_of_fit_ref 1.029
_refine_ls_hydrogen_treatment constr
_refine_ls_matrix_type full
_refine_ls_number_parameters 401
_refine_ls_number_reflns 6029
_refine_ls_number_restraints 0
_refine_ls_restrained_S_all 1.029
_refine_ls_R_factor_all 0.1814
_refine_ls_R_factor_gt 0.0739
_refine_ls_shift/su_max 0.001
_refine_ls_shift/su_mean 0.000
_refine_ls_structure_factor_coef Fsqd
_refine_ls_weighting_details 'w=1/[\s^2^(Fo^2^)+(0.0309P)^2^+0.4339P] where P=(Fo^2^+2Fc^2^)/3'
_refine_ls_weighting_scheme calc
_refine_ls_wR_factor_gt 0.1645
_refine_ls_wR_factor_ref 0.2054
_reflns_Friedel_coverage 0.000
_reflns_number_gt 2505
_reflns_number_total 6029
_reflns_threshold_expression 'I > 2\s(I)'
_cod_data_source_file d2ob01237e2.cif
_cod_data_source_block 1
_cod_original_cell_volume 1471.9(8)
_cod_database_code 7158817
_shelx_shelxl_version_number 2016/6
_shelx_space_group_comment
;
The symmetry employed for this shelxl refinement is uniquely defined
by the following loop, which should always be used as a source of
symmetry information in preference to the above space-group names.
They are only intended as comments.
;
_olex2_refinement_description
;
1. Fixed Uiso
 At 1.2 times of:
  All C(H) groups
 At 1.5 times of:
  All C(H,H,H) groups
2.a Aromatic/amide H refined with riding coordinates:
 C009(H009), C00A(H00A), C00D(H00D), C00F(H00F), C00L(H00L), C00M(H00M),
 C00N(H00N), C00Q(H00Q), C00R(H00R), C00S(H00S), C00U(H00U), C00V(H00V),
 C00W(H00W), C00X(H00X), C00Y(H00Y), C00Z(H00Z), C011(H011), C012(H012),
 C013(H013), C014(H014)
2.b Idealised Me refined as rotating group:
 C015(H01A,H01B,H01C), C016(H01J,H01K,H01L), C017(H01D,H01E,H01F), C018(H01G,
 H01H,H01I)
;
_olex2_submission_special_instructions 'No special instructions were received'

loop_
_space_group_symop_operation_xyz
'x, y, z'
'-x, -y, -z'

loop_
_atom_site_label
_atom_site_type_symbol
_atom_site_fract_x
_atom_site_fract_y
_atom_site_fract_z
_atom_site_U_iso_or_equiv
_atom_site_adp_type
_atom_site_occupancy
_atom_site_site_symmetry_order
_atom_site_calc_flag
_atom_site_refinement_flags_posn
_atom_site_refinement_flags_adp
_atom_site_refinement_flags_occupancy
_atom_site_disorder_assembly
_atom_site_disorder_group
O001 O 0.3775(5) 0.5552(4) 0.32815(8) 0.0646(8) Uani 1 1 d . . . . .
O002 O -0.1227(4) 0.9441(4) 0.32804(8) 0.0660(8) Uani 1 1 d . . . . .
O003 O 0.8770(4) 0.4439(4) 0.17181(8) 0.0641(8) Uani 1 1 d . . . . .
O004 O -0.6239(5) 1.0556(4) 0.17189(8) 0.0652(8) Uani 1 1 d . . . . .
O005 O 0.1901(5) 1.0590(5) 0.30386(9) 0.0818(10) Uani 1 1 d . . . . .
O006 O 0.6898(5) 0.4410(5) 0.30379(9) 0.0819(10) Uani 1 1 d . . . . .
O007 O -0.3105(5) 0.9403(5) 0.19590(9) 0.0808(10) Uani 1 1 d . . . . .
O008 O 1.1894(5) 0.5595(5) 0.19595(9) 0.0817(10) Uani 1 1 d . . . . .
C009 C 0.5385(6) 0.5755(5) 0.40394(11) 0.0446(9) Uani 1 1 d . . . . .
H009 H 0.399301 0.623890 0.398538 0.053 Uiso 1 1 calc R . . . .
C00A C 1.0387(6) 0.4250(5) 0.09582(11) 0.0460(9) Uani 1 1 d . . . . .
H00A H 0.899248 0.376669 0.101044 0.055 Uiso 1 1 calc R . . . .
C00B C 0.8259(6) 0.5062(5) 0.45173(11) 0.0448(9) Uani 1 1 d . . . . .
C00C C 1.1630(5) 0.4982(5) 0.12686(11) 0.0403(9) Uani 1 1 d . . . . .
C00D C 0.6205(6) 0.5773(5) 0.44248(11) 0.0487(10) Uani 1 1 d . . . . .
H00D H 0.534827 0.627787 0.462764 0.058 Uiso 1 1 calc R . . . .
C00E C -0.1744(6) 1.0070(5) 0.04854(11) 0.0478(10) Uani 1 1 d . . . . .
C00F C 0.0398(6) 0.9245(5) 0.40390(11) 0.0460(9) Uani 1 1 d . . . . .
H00F H -0.098944 0.875084 0.398518 0.055 Uiso 1 1 calc R . . . .
C00G C 0.3247(6) 0.9928(5) 0.45155(11) 0.0453(9) Uani 1 1 d . . . . .
C00H C -0.3364(6) 1.0015(5) 0.12658(11) 0.0400(9) Uani 1 1 d . . . . .
C00I C 0.5849(7) 0.4944(5) 0.33130(12) 0.0491(10) Uani 1 1 d . . . . .
C00J C 0.6642(6) 0.5014(5) 0.37345(11) 0.0412(9) Uani 1 1 d . . . . .
C00K C 1.0826(6) 0.5042(5) 0.16856(12) 0.0506(10) Uani 1 1 d . . . . .
C00L C -0.4600(6) 1.0757(5) 0.09609(11) 0.0457(9) Uani 1 1 d . . . . .
H00L H -0.598831 1.124885 0.101472 0.055 Uiso 1 1 calc R . . . .
C00M C 0.1199(6) 0.9233(5) 0.44256(11) 0.0500(10) Uani 1 1 d . . . . .
H00M H 0.033178 0.874332 0.462880 0.060 Uiso 1 1 calc R . . . .
C00N C -0.3794(6) 1.0775(5) 0.05755(11) 0.0478(10) Uani 1 1 d . . . . .
H00N H -0.465517 1.127454 0.037244 0.057 Uiso 1 1 calc R . . . .
C00O C 0.1633(6) 0.9980(5) 0.37327(10) 0.0420(9) Uani 1 1 d . . . . .
C00P C -0.4173(7) 0.9955(5) 0.16858(12) 0.0512(10) Uani 1 1 d . . . . .
C00Q C 0.9504(6) 0.4310(5) 0.42056(12) 0.0520(10) Uani 1 1 d . . . . .
H00Q H 1.088705 0.380753 0.426001 0.062 Uiso 1 1 calc R . . . .
C00R C -0.0500(6) 0.9311(5) 0.07950(12) 0.0516(10) Uani 1 1 d . . . . .
H00R H 0.088014 0.880572 0.074064 0.062 Uiso 1 1 calc R . . . .
C00S C 0.4029(6) 0.9776(5) 0.49339(12) 0.0555(11) Uani 1 1 d . . . . .
H00S H 0.302919 0.931364 0.511956 0.067 Uiso 1 1 calc R . . . .
C00T C 1.3240(6) 0.4925(5) 0.04830(11) 0.0466(10) Uani 1 1 d . . . . .
C00U C 1.1189(6) 0.4231(5) 0.05767(11) 0.0499(10) Uani 1 1 d . . . . .
H00U H 1.032028 0.373490 0.037423 0.060 Uiso 1 1 calc R . . . .
C00V C 0.9048(6) 0.5212(5) 0.49315(12) 0.0564(11) Uani 1 1 d . . . . .
H00V H 0.803861 0.567004 0.511590 0.068 Uiso 1 1 calc R . . . .
C00W C 1.4504(6) 0.5681(5) 0.07961(12) 0.0520(10) Uani 1 1 d . . . . .
H00W H 1.588994 0.617552 0.074168 0.062 Uiso 1 1 calc R . . . .
C00X C 0.4495(6) 1.0692(5) 0.42053(12) 0.0508(10) Uani 1 1 d . . . . .
H00X H 0.586852 1.120715 0.426135 0.061 Uiso 1 1 calc R . . . .
C00Y C 1.3710(6) 0.5697(5) 0.11827(12) 0.0509(10) Uani 1 1 d . . . . .
H00Y H 1.457142 0.618860 0.138668 0.061 Uiso 1 1 calc R . . . .
C00Z C 0.3716(6) 1.0695(5) 0.38159(11) 0.0503(10) Uani 1 1 d . . . . .
H00Z H 0.458301 1.117270 0.361131 0.060 Uiso 1 1 calc R . . . .
C010 C 0.0837(6) 1.0047(5) 0.33163(12) 0.0522(11) Uani 1 1 d . . . . .
C011 C 1.4033(6) 0.4780(5) 0.00662(12) 0.0552(11) Uani 1 1 d . . . . .
H011 H 1.303215 0.432397 -0.012016 0.066 Uiso 1 1 calc R . . . .
C012 C 0.8713(6) 0.4300(5) 0.38168(12) 0.0499(10) Uani 1 1 d . . . . .
H012 H 0.957242 0.381391 0.361201 0.060 Uiso 1 1 calc R . . . .
C013 C -0.1292(6) 0.9303(5) 0.11804(12) 0.0527(10) Uani 1 1 d . . . . .
H013 H -0.043071 0.881544 0.138483 0.063 Uiso 1 1 calc R . . . .
C014 C -0.0954(6) 1.0215(5) 0.00690(12) 0.0548(11) Uani 1 1 d . . . . .
H014 H -0.196466 1.067391 -0.011535 0.066 Uiso 1 1 calc R . . . .
C015 C 0.2793(7) 0.5463(7) 0.28855(13) 0.0823(15) Uani 1 1 d . . . . .
H01A H 0.362688 0.621948 0.270529 0.124 Uiso 1 1 calc GR . . . .
H01B H 0.129412 0.589621 0.289720 0.124 Uiso 1 1 calc GR . . . .
H01C H 0.280865 0.421422 0.279268 0.124 Uiso 1 1 calc GR . . . .
C016 C -0.7213(7) 1.0478(7) 0.21158(13) 0.0810(15) Uani 1 1 d . . . . .
H01J H -0.871221 1.091098 0.210440 0.121 Uiso 1 1 calc GR . . . .
H01K H -0.637501 1.124014 0.229460 0.121 Uiso 1 1 calc GR . . . .
H01L H -0.719495 0.923225 0.221045 0.121 Uiso 1 1 calc GR . . . .
C017 C -0.2225(8) 0.9529(7) 0.28878(13) 0.0823(15) Uani 1 1 d . . . . .
H01D H -0.148879 0.868201 0.271270 0.124 Uiso 1 1 calc GR . . . .
H01E H -0.208453 1.075392 0.278393 0.124 Uiso 1 1 calc GR . . . .
H01F H -0.376220 0.921022 0.290637 0.124 Uiso 1 1 calc GR . . . .
C018 C 0.7792(7) 0.4514(7) 0.21148(13) 0.0809(15) Uani 1 1 d . . . . .
H01G H 0.625578 0.418724 0.209879 0.121 Uiso 1 1 calc GR . . . .
H01H H 0.793010 0.573665 0.221969 0.121 Uiso 1 1 calc GR . . . .
H01I H 0.854547 0.366623 0.228758 0.121 Uiso 1 1 calc GR . . . .

loop_
_atom_site_aniso_label
_atom_site_aniso_U_11
_atom_site_aniso_U_22
_atom_site_aniso_U_33
_atom_site_aniso_U_23
_atom_site_aniso_U_13
_atom_site_aniso_U_12
O001 0.0597(19) 0.089(2) 0.0446(18) -0.0063(14) -0.0117(14) 0.0133(15)
O002 0.0604(18) 0.090(2) 0.0480(18) 0.0088(15) -0.0141(13) -0.0174(15)
O003 0.0570(18) 0.095(2) 0.0404(17) -0.0035(14) 0.0124(13) -0.0173(15)
O004 0.0611(19) 0.093(2) 0.0414(18) 0.0067(14) 0.0086(14) 0.0119(16)
O005 0.077(2) 0.127(3) 0.0414(19) 0.0154(18) 0.0022(15) -0.0244(18)
O006 0.080(2) 0.129(3) 0.037(2) -0.0135(17) 0.0017(16) 0.0193(19)
O007 0.071(2) 0.126(3) 0.045(2) 0.0165(18) -0.0051(15) 0.0228(18)
O008 0.071(2) 0.128(3) 0.046(2) -0.0153(18) -0.0030(15) -0.0222(18)
C009 0.042(2) 0.043(2) 0.048(3) 0.0022(18) -0.0042(18) 0.0008(17)
C00A 0.049(2) 0.046(2) 0.043(2) 0.0007(17) 0.0014(17) -0.0071(17)
C00B 0.055(2) 0.040(2) 0.040(2) 0.0063(17) -0.0066(18) -0.0068(18)
C00C 0.041(2) 0.040(2) 0.040(2) 0.0020(16) 0.0023(16) 0.0013(16)
C00D 0.056(3) 0.049(2) 0.041(2) -0.0009(18) -0.0006(18) -0.0017(19)
C00E 0.056(3) 0.043(2) 0.045(3) -0.0018(18) 0.0037(19) -0.0124(19)
C00F 0.048(2) 0.046(2) 0.044(2) 0.0021(18) -0.0014(17) -0.0041(17)
C00G 0.059(3) 0.041(2) 0.036(2) -0.0017(17) -0.0042(18) 0.0037(18)
C00H 0.043(2) 0.039(2) 0.038(2) 0.0030(16) -0.0029(16) -0.0035(17)
C00I 0.053(3) 0.051(3) 0.044(3) 0.0033(19) -0.005(2) 0.0012(19)
C00J 0.046(2) 0.040(2) 0.038(2) -0.0017(17) -0.0009(17) 0.0006(17)
C00K 0.056(3) 0.057(3) 0.039(3) -0.0028(19) 0.0037(19) -0.007(2)
C00L 0.044(2) 0.046(2) 0.047(3) -0.0007(18) 0.0009(18) 0.0014(17)
C00M 0.055(2) 0.052(3) 0.043(2) 0.0054(18) -0.0006(18) -0.0056(19)
C00N 0.052(2) 0.048(2) 0.043(2) 0.0060(18) -0.0040(18) -0.0042(18)
C00O 0.045(2) 0.044(2) 0.037(2) 0.0044(17) -0.0032(16) -0.0005(17)
C00P 0.057(3) 0.051(3) 0.046(3) 0.0069(19) -0.007(2) 0.002(2)
C00Q 0.042(2) 0.055(3) 0.059(3) 0.010(2) -0.0072(19) -0.0023(18)
C00R 0.041(2) 0.054(3) 0.060(3) -0.006(2) 0.0070(19) -0.0001(18)
C00S 0.052(3) 0.054(3) 0.061(3) -0.004(2) 0.009(2) -0.005(2)
C00T 0.059(3) 0.041(2) 0.040(2) 0.0066(17) -0.0026(19) 0.0069(18)
C00U 0.055(2) 0.052(3) 0.043(2) -0.0012(18) -0.0022(18) -0.0049(19)
C00V 0.059(3) 0.053(3) 0.058(3) 0.015(2) -0.006(2) -0.008(2)
C00W 0.042(2) 0.051(3) 0.062(3) 0.010(2) 0.0068(19) -0.0029(18)
C00X 0.045(2) 0.050(2) 0.057(3) -0.0075(19) -0.0079(19) -0.0058(18)
C00Y 0.050(2) 0.050(3) 0.053(3) 0.0010(19) -0.0039(18) -0.0087(18)
C00Z 0.051(2) 0.056(3) 0.044(2) 0.0024(19) 0.0020(18) -0.0096(19)
C010 0.056(3) 0.056(3) 0.045(3) 0.007(2) -0.007(2) -0.003(2)
C011 0.058(3) 0.049(3) 0.058(3) 0.007(2) -0.011(2) -0.001(2)
C012 0.054(3) 0.050(3) 0.045(3) 0.0009(19) 0.0044(19) 0.0105(19)
C013 0.054(3) 0.055(3) 0.049(3) 0.003(2) -0.0053(19) 0.0039(19)
C014 0.059(3) 0.054(3) 0.052(3) -0.0114(19) 0.006(2) -0.009(2)
C015 0.088(4) 0.113(4) 0.046(3) -0.004(3) -0.032(2) 0.004(3)
C016 0.080(3) 0.115(4) 0.048(3) 0.010(3) 0.028(2) 0.010(3)
C017 0.093(4) 0.103(4) 0.050(3) 0.009(3) -0.038(2) -0.014(3)
C018 0.086(3) 0.103(4) 0.053(3) 0.001(3) 0.027(2) -0.013(3)

loop_
_atom_type_symbol
_atom_type_description
_atom_type_scat_dispersion_real
_atom_type_scat_dispersion_imag
_atom_type_scat_source
C C 0.0033 0.0016 'International Tables Vol C Tables 4.2.6.8 and 6.1.1.4'
H H 0.0000 0.0000 'International Tables Vol C Tables 4.2.6.8 and 6.1.1.4'
O O 0.0106 0.0060 'International Tables Vol C Tables 4.2.6.8 and 6.1.1.4'

loop_
_geom_angle_atom_site_label_1
_geom_angle_atom_site_label_2
_geom_angle_atom_site_label_3
_geom_angle
_geom_angle_site_symmetry_1
_geom_angle_site_symmetry_3
_geom_angle_publ_flag
C00I O001 C015 116.2(3) . . ?
C010 O002 C017 117.3(3) . . ?
C00K O003 C018 116.4(3) . . ?
C00P O004 C016 116.4(3) . . ?
C00D C009 H009 120.1 . . ?
C00J C009 H009 120.1 . . ?
C00J C009 C00D 119.8(4) . . ?
C00C C00A H00A 119.6 . . ?
C00U C00A H00A 119.6 . . ?
C00U C00A C00C 120.8(3) . . ?
C00D C00B C00Q 117.6(3) . . ?
C00D C00B C00V 118.4(4) . . ?
C00Q C00B C00V 124.0(4) . . ?
C00A C00C C00K 122.7(3) . . ?
C00A C00C C00Y 118.5(3) . . ?
C00Y C00C C00K 118.8(3) . . ?
C009 C00D H00D 119.1 . . ?
C00B C00D C009 121.9(4) . . ?
C00B C00D H00D 119.1 . . ?
C00N C00E C00R 118.0(4) . . ?
C00N C00E C014 118.2(4) . . ?
C00R C00E C014 123.8(4) . . ?
C00M C00F H00F 119.7 . . ?
C00O C00F H00F 119.7 . . ?
C00O C00F C00M 120.7(3) . . ?
C00M C00G C00S 117.9(3) . . ?
C00M C00G C00X 118.1(3) . . ?
C00X C00G C00S 124.0(3) . . ?
C00L C00H C00P 122.3(4) . . ?
C00L C00H C013 119.0(4) . . ?
C013 C00H C00P 118.8(3) . . ?
O001 C00I C00J 111.4(4) . . ?
O006 C00I O001 123.4(4) . . ?
O006 C00I C00J 125.1(4) . . ?
C009 C00J C00I 122.4(4) . . ?
C009 C00J C012 119.8(3) . . ?
C012 C00J C00I 117.8(3) . . ?
O003 C00K C00C 112.2(3) . . ?
O008 C00K O003 123.9(4) . . ?
O008 C00K C00C 123.9(4) . . ?
C00H C00L H00L 119.8 . . ?
C00H C00L C00N 120.4(4) . . ?
C00N C00L H00L 119.8 . . ?
C00F C00M H00M 119.4 . . ?
C00G C00M C00F 121.3(3) . . ?
C00G C00M H00M 119.4 . . ?
C00E C00N C00L 121.4(4) . . ?
C00E C00N H00N 119.3 . . ?
C00L C00N H00N 119.3 . . ?
C00F C00O C00Z 119.2(3) . . ?
C00F C00O C010 122.7(3) . . ?
C00Z C00O C010 118.2(3) . . ?
O004 C00P C00H 112.2(3) . . ?
O007 C00P O004 123.9(4) . . ?
O007 C00P C00H 123.9(4) . . ?
C00B C00Q H00Q 119.4 . . ?
C012 C00Q C00B 121.1(4) . . ?
C012 C00Q H00Q 119.4 . . ?
C00E C00R H00R 119.6 . . ?
C013 C00R C00E 120.7(4) . . ?
C013 C00R H00R 119.6 . . ?
C00G C00S H00S 116.9 . . ?
C00S C00S C00G 126.3(5) 2_676 . ?
C00S C00S H00S 116.9 2_676 . ?
C00U C00T C00W 117.5(3) . . ?
C00U C00T C011 118.8(3) . . ?
C00W C00T C011 123.6(3) . . ?
C00A C00U C00T 122.0(3) . . ?
C00A C00U H00U 119.0 . . ?
C00T C00U H00U 119.0 . . ?
C00B C00V H00V 116.1 . . ?
C00V C00V C00B 127.8(6) 2_766 . ?
C00V C00V H00V 116.1 2_766 . ?
C00T C00W H00W 119.6 . . ?
C00Y C00W C00T 120.8(3) . . ?
C00Y C00W H00W 119.6 . . ?
C00G C00X H00X 119.5 . . ?
C00Z C00X C00G 121.1(3) . . ?
C00Z C00X H00X 119.5 . . ?
C00C C00Y H00Y 119.8 . . ?
C00W C00Y C00C 120.4(3) . . ?
C00W C00Y H00Y 119.8 . . ?
C00O C00Z H00Z 120.2 . . ?
C00X C00Z C00O 119.7(3) . . ?
C00X C00Z H00Z 120.2 . . ?
O002 C010 C00O 112.3(3) . . ?
O005 C010 O002 122.9(4) . . ?
O005 C010 C00O 124.7(4) . . ?
C00T C011 H011 116.6 . . ?
C011 C011 C00T 126.9(5) 2_865 . ?
C011 C011 H011 116.6 2_865 . ?
C00J C012 C00Q 119.8(4) . . ?
C00J C012 H012 120.1 . . ?
C00Q C012 H012 120.1 . . ?
C00H C013 H013 119.8 . . ?
C00R C013 C00H 120.5(4) . . ?
C00R C013 H013 119.8 . . ?
C00E C014 H014 116.1 . . ?
C014 C014 C00E 127.9(6) 2_575 . ?
C014 C014 H014 116.1 2_575 . ?
O001 C015 H01A 109.5 . . ?
O001 C015 H01B 109.5 . . ?
O001 C015 H01C 109.5 . . ?
H01A C015 H01B 109.5 . . ?
H01A C015 H01C 109.5 . . ?
H01B C015 H01C 109.5 . . ?
O004 C016 H01J 109.5 . . ?
O004 C016 H01K 109.5 . . ?
O004 C016 H01L 109.5 . . ?
H01J C016 H01K 109.5 . . ?
H01J C016 H01L 109.5 . . ?
H01K C016 H01L 109.5 . . ?
O002 C017 H01D 109.5 . . ?
O002 C017 H01E 109.5 . . ?
O002 C017 H01F 109.5 . . ?
H01D C017 H01E 109.5 . . ?
H01D C017 H01F 109.5 . . ?
H01E C017 H01F 109.5 . . ?
O003 C018 H01G 109.5 . . ?
O003 C018 H01H 109.5 . . ?
O003 C018 H01I 109.5 . . ?
H01G C018 H01H 109.5 . . ?
H01G C018 H01I 109.5 . . ?
H01H C018 H01I 109.5 . . ?

loop_
_geom_bond_atom_site_label_1
_geom_bond_atom_site_label_2
_geom_bond_distance
_geom_bond_site_symmetry_2
_geom_bond_publ_flag
O001 C00I 1.333(4) . ?
O001 C015 1.454(4) . ?
O002 C010 1.329(4) . ?
O002 C017 1.447(4) . ?
O003 C00K 1.323(4) . ?
O003 C018 1.455(4) . ?
O004 C00P 1.328(4) . ?
O004 C016 1.455(4) . ?
O005 C010 1.198(4) . ?
O006 C00I 1.184(4) . ?
O007 C00P 1.189(4) . ?
O008 C00K 1.191(4) . ?
C009 H009 0.9300 . ?
C009 C00D 1.382(5) . ?
C009 C00J 1.382(5) . ?
C00A H00A 0.9300 . ?
C00A C00C 1.388(5) . ?
C00A C00U 1.366(5) . ?
C00B C00D 1.380(5) . ?
C00B C00Q 1.399(5) . ?
C00B C00V 1.470(5) . ?
C00C C00K 1.479(5) . ?
C00C C00Y 1.391(4) . ?
C00D H00D 0.9300 . ?
C00E C00N 1.375(5) . ?
C00E C00R 1.394(5) . ?
C00E C014 1.478(5) . ?
C00F H00F 0.9300 . ?
C00F C00M 1.382(5) . ?
C00F C00O 1.377(4) . ?
C00G C00M 1.371(4) . ?
C00G C00S 1.482(5) . ?
C00G C00X 1.399(5) . ?
C00H C00L 1.375(5) . ?
C00H C00P 1.490(5) . ?
C00H C013 1.385(5) . ?
C00I C00J 1.491(5) . ?
C00J C012 1.383(5) . ?
C00L H00L 0.9300 . ?
C00L C00N 1.379(5) . ?
C00M H00M 0.9300 . ?
C00N H00N 0.9300 . ?
C00O C00Z 1.390(4) . ?
C00O C010 1.475(5) . ?
C00Q H00Q 0.9300 . ?
C00Q C012 1.386(5) . ?
C00R H00R 0.9300 . ?
C00R C013 1.376(5) . ?
C00S C00S 1.296(7) 2_676 ?
C00S H00S 0.9300 . ?
C00T C00U 1.375(5) . ?
C00T C00W 1.408(5) . ?
C00T C011 1.479(5) . ?
C00U H00U 0.9300 . ?
C00V C00V 1.276(7) 2_766 ?
C00V H00V 0.9300 . ?
C00W H00W 0.9300 . ?
C00W C00Y 1.381(5) . ?
C00X H00X 0.9300 . ?
C00X C00Z 1.386(5) . ?
C00Y H00Y 0.9300 . ?
C00Z H00Z 0.9300 . ?
C011 C011 1.291(7) 2_865 ?
C011 H011 0.9300 . ?
C012 H012 0.9300 . ?
C013 H013 0.9300 . ?
C014 C014 1.282(7) 2_575 ?
C014 H014 0.9300 . ?
C015 H01A 0.9600 . ?
C015 H01B 0.9600 . ?
C015 H01C 0.9600 . ?
C016 H01J 0.9600 . ?
C016 H01K 0.9600 . ?
C016 H01L 0.9600 . ?
C017 H01D 0.9600 . ?
C017 H01E 0.9600 . ?
C017 H01F 0.9600 . ?
C018 H01G 0.9600 . ?
C018 H01H 0.9600 . ?
C018 H01I 0.9600 . ?
